data_7712479
loop_
_publ_author_name
'Guo, Yan'
'Liu, Kang'
'Qin, Yuanyuan'
'Wu, Qunyan'
'Hu, Kongqiu'
'Mei, Lei'
'Chai, Zhifang'
'Liu, Xiangyu'
'Yu, Jipan'
'Shi, Weiqun'

_publ_section_title
;
 Role of molecular symmetry in the magnetic relaxation dynamics of
 five-coordinate Dy(III) complexes.
;
_journal_issue 9
_journal_name_full 'Dalton transactions (Cambridge, England : 2003)'
_journal_page_first 2703
_journal_page_last 2711
_journal_paper_doi 10.1039/d3dt00095h
_journal_volume 52
_journal_year 2023
_chemical_formula_moiety 'C34 H53 Dy N4 O Si3'
_chemical_formula_sum 'C34 H53 Dy N4 O Si3'
_chemical_formula_weight 780.57
_space_group_crystal_system monoclinic
_space_group_IT_number 4
_space_group_name_Hall 'P 2yb'
_space_group_name_H-M_alt 'P 1 21 1'
_atom_sites_solution_hydrogens geom
_audit_creation_date 2022-10-16
_audit_creation_method
;
Olex2 1.3
(compiled 2020.11.12 svn.r5f609507 for OlexSys, GUI svn.r6408)
;
_audit_update_record
;
2022-10-16 deposited with the CCDC.	2023-01-18 downloaded from the CCDC.
;
_cell_angle_alpha 90
_cell_angle_beta 101.790(2)
_cell_angle_gamma 90
_cell_formula_units_Z 4
_cell_length_a 10.0282(5)
_cell_length_b 19.3323(9)
_cell_length_c 19.4044(10)
_cell_measurement_reflns_used 9915
_cell_measurement_temperature 150.0
_cell_measurement_theta_max 27.00
_cell_measurement_theta_min 2.38
_cell_volume 3682.5(3)
_computing_cell_refinement 'SAINT V8.40A (?, 2016)'
_computing_data_reduction 'SAINT V8.40A (?, 2016)'
_computing_molecular_graphics 'Olex2 1.3 (Dolomanov et al., 2009)'
_computing_publication_material 'Olex2 1.3 (Dolomanov et al., 2009)'
_computing_structure_refinement 'SHELXL 2018/3 (Sheldrick, 2015)'
_computing_structure_solution 'SHELXT 2018/2 (Sheldrick, 2018)'
_diffrn_ambient_temperature 150.0
_diffrn_measured_fraction_theta_full 0.999
_diffrn_measured_fraction_theta_max 0.997
_diffrn_measurement_device_type 'CCD area detector'
_diffrn_measurement_method 'phi and omega scans'
_diffrn_radiation_type MoK\a
_diffrn_radiation_wavelength 0.71073
_diffrn_reflns_av_R_equivalents 0.0556
_diffrn_reflns_av_unetI/netI 0.0492
_diffrn_reflns_Laue_measured_fraction_full 0.999
_diffrn_reflns_Laue_measured_fraction_max 0.997
_diffrn_reflns_limit_h_max 13
_diffrn_reflns_limit_h_min -13
_diffrn_reflns_limit_k_max 25
_diffrn_reflns_limit_k_min -25
_diffrn_reflns_limit_l_max 25
_diffrn_reflns_limit_l_min -25
_diffrn_reflns_number 76565
_diffrn_reflns_point_group_measured_fraction_full 0.999
_diffrn_reflns_point_group_measured_fraction_max 0.995
_diffrn_reflns_theta_full 25.242
_diffrn_reflns_theta_max 27.520
_diffrn_reflns_theta_min 1.503
_exptl_absorpt_coefficient_mu 2.158
_exptl_absorpt_correction_type multi-scan
_exptl_crystal_colour 'clear whiteish colourless'
_exptl_crystal_colour_lustre clear
_exptl_crystal_colour_modifier whiteish
_exptl_crystal_colour_primary colourless
_exptl_crystal_density_diffrn 1.408
_exptl_crystal_description block
_exptl_crystal_F_000 1604
_refine_diff_density_max 0.398
_refine_diff_density_min -0.506
_refine_diff_density_rms 0.070
_refine_ls_abs_structure_details
;
 Refined as an inversion twin.
;
_refine_ls_abs_structure_Flack 0.124(5)
_refine_ls_extinction_method none
_refine_ls_goodness_of_fit_ref 1.002
_refine_ls_hydrogen_treatment constr
_refine_ls_matrix_type full
_refine_ls_number_parameters 825
_refine_ls_number_reflns 16866
_refine_ls_number_restraints 49
_refine_ls_restrained_S_all 1.004
_refine_ls_R_factor_all 0.0329
_refine_ls_R_factor_gt 0.0265
_refine_ls_shift/su_max 0.001
_refine_ls_shift/su_mean 0.000
_refine_ls_structure_factor_coef Fsqd
_refine_ls_weighting_details 'w=1/[\s^2^(Fo^2^)+(0.0110P)^2^] where P=(Fo^2^+2Fc^2^)/3'
_refine_ls_weighting_scheme calc
_refine_ls_wR_factor_gt 0.0456
_refine_ls_wR_factor_ref 0.0473
_reflns_Friedel_coverage 0.939
_reflns_Friedel_fraction_full 0.999
_reflns_Friedel_fraction_max 0.994
_reflns_number_gt 15394
_reflns_number_total 16866
_reflns_threshold_expression 'I > 2\s(I)'
_cod_data_source_file d3dt00095h2.cif
_cod_data_source_block mo_yu1_0m
_cod_database_code 7712479
_shelx_shelxl_version_number 2018/3
_shelx_space_group_comment
;
The symmetry employed for this shelxl refinement is uniquely defined
by the following loop, which should always be used as a source of
symmetry information in preference to the above space-group names.
They are only intended as comments.
;
_olex2_refinement_description
;
1. Twinned data refinement
 Scales: 0.876(5)
 0.124(5)
2. Fixed Uiso
 At 1.2 times of:
  All C(H) groups, All C(H,H) groups
 At 1.5 times of:
  All C(H,H,H) groups
3. Uiso/Uaniso restraints and constraints
Uanis(C51) \\sim Ueq, Uanis(C71) \\sim Ueq, Uanis(C49) \\sim Ueq, Uanis(C69)
\\sim Ueq, Uanis(C50) \\sim Ueq: with sigma of 0.01 and sigma for terminal
atoms of 0.02
Uanis(C36) \\sim Ueq, Uanis(C35) \\sim Ueq, Uanis(C2) \\sim Ueq: with sigma of
0.01 and sigma for terminal atoms of 0.02
4. Others
 Sof(C69)=Sof(H69A)=Sof(H69B)=Sof(H69C)=Sof(C71)=Sof(H71A)=Sof(H71B)=Sof(H71C)=
 Sof(C70)=Sof(H70A)=Sof(H70B)=Sof(H70C)=1-FVAR(1)
 Sof(C49)=Sof(H49A)=Sof(H49B)=Sof(H49C)=Sof(C51)=Sof(H51A)=Sof(H51B)=Sof(H51C)=
 Sof(C50)=Sof(H50A)=Sof(H50B)=Sof(H50C)=FVAR(1)
5.a Secondary CH2 refined with riding coordinates:
 C59(H59A,H59B), C22(H22A,H22B), C15(H15A,H15B), C14(H14A,H14B), C58(H58A,
 H58B), C4(H4A,H4B), C39(H39A,H39B), C35(H35A,H35B), C1(H1A,H1B), C38(H38A,
 H38B), C36(H36A,H36B), C37(H37A,H37B), C2(H2A,H2B), C3(H3A,H3B)
5.b Aromatic/amide H refined with riding coordinates:
 C9(H9), C64(H64), C10(H10), C25(H25), C17(H17), C62(H62), C20(H20), C12(H12),
 C19(H19), C63(H63), C11(H11), C18(H18), C61(H61), C27(H27), C41(H41), C26(H26),
  C54(H54), C53(H53), C43(H43), C28(H28), C44(H44), C56(H56), C42(H42), C55(H55)
5.c Idealised Me refined as rotating group:
 C67(H67A,H67B,H67C), C48(H48A,H48B,H48C), C33(H33A,H33B,H33C), C5(H5A,H5B,
 H5C), C34(H34A,H34B,H34C), C30(H30A,H30B,H30C), C47(H47A,H47B,H47C), C66(H66A,
 H66B,H66C), C6(H6A,H6B,H6C), C7(H7A,H7B,H7C), C29(H29A,H29B,H29C), C68(H68A,
 H68B,H68C), C31(H31A,H31B,H31C), C46(H46A,H46B,H46C), C32(H32A,H32B,H32C),
 C49(H49A,H49B,H49C), C51(H51A,H51B,H51C), C50(H50A,H50B,H50C), C69(H69A,H69B,
 H69C), C71(H71A,H71B,H71C), C70(H70A,H70B,H70C)
;
_olex2_submission_special_instructions 'No special instructions were received'

loop_
_space_group_symop_operation_xyz
'x, y, z'
'-x, y+1/2, -z'

loop_
_atom_site_label
_atom_site_type_symbol
_atom_site_fract_x
_atom_site_fract_y
_atom_site_fract_z
_atom_site_U_iso_or_equiv
_atom_site_adp_type
_atom_site_occupancy
_atom_site_site_symmetry_order
_atom_site_calc_flag
_atom_site_refinement_flags_posn
_atom_site_refinement_flags_adp
_atom_site_refinement_flags_occupancy
_atom_site_disorder_assembly
_atom_site_disorder_group
Dy1 Dy 0.74892(2) 0.62470(2) 0.47085(2) 0.01848(5) Uani 1 1 d . . . . .
Dy2 Dy 0.66889(2) 0.41207(2) 0.97786(2) 0.02224(5) Uani 1 1 d . . . . .
Si1 Si 0.47763(14) 0.74688(7) 0.42512(7) 0.0247(3) Uani 1 1 d . . . . .
Si6 Si 0.91743(14) 0.54260(7) 1.03865(8) 0.0263(3) Uani 1 1 d . . . . .
Si2 Si 1.01362(13) 0.70305(7) 0.59657(7) 0.0249(3) Uani 1 1 d . . . . .
Si3 Si 0.76827(12) 0.48002(6) 0.35546(7) 0.0212(3) Uani 1 1 d . . . . .
Si5 Si 0.64204(13) 0.26854(7) 1.09356(7) 0.0244(3) Uani 1 1 d . . . . .
Si4 Si 0.42880(14) 0.45830(7) 0.82050(8) 0.0301(3) Uani 1 1 d . . . . .
O1 O 0.8832(3) 0.67721(17) 0.39388(18) 0.0284(8) Uani 1 1 d . . . . .
N4 N 0.6278(4) 0.55493(19) 0.5474(2) 0.0207(8) Uani 1 1 d . . . . .
N8 N 0.8286(4) 0.3452(2) 0.9174(2) 0.0250(9) Uani 1 1 d . . . . .
O2 O 0.5020(3) 0.45930(18) 1.0383(2) 0.0365(9) Uani 1 1 d . . . . .
N7 N 0.8640(4) 0.45800(19) 1.03744(19) 0.0216(8) Uani 1 1 d . . . . .
C59 C 0.9736(5) 0.3632(2) 0.9480(2) 0.0264(11) Uani 1 1 d . . . . .
H59A H 0.991515 0.411007 0.934028 0.032 Uiso 1 1 calc R U . . .
H59B H 1.033887 0.331831 0.927935 0.032 Uiso 1 1 calc R U . . .
C24 C 0.4474(4) 0.6086(2) 0.4013(2) 0.0227(11) Uani 1 1 d . . . . .
N1 N 0.5390(4) 0.66393(19) 0.4238(2) 0.0226(9) Uani 1 1 d . . . . .
N5 N 0.5916(4) 0.4553(2) 0.8687(2) 0.0302(10) Uani 1 1 d . . . . .
C8 C 0.8779(4) 0.4843(2) 0.4963(2) 0.0197(10) Uani 1 1 d . . . . .
N3 N 0.8082(4) 0.52023(18) 0.43578(19) 0.0197(8) Uani 1 1 d . . . . .
C22 C 0.4776(4) 0.5663(2) 0.5277(2) 0.0255(11) Uani 1 1 d . . . . .
H22A H 0.456499 0.613453 0.542151 0.031 Uiso 1 1 calc R U . . .
H22B H 0.431481 0.532949 0.553730 0.031 Uiso 1 1 calc R U . . .
C15 C 0.6756(5) 0.5768(2) 0.6222(2) 0.0244(11) Uani 1 1 d . . . . .
H15A H 0.772729 0.563881 0.637407 0.029 Uiso 1 1 calc R U . . .
H15B H 0.623516 0.550932 0.651907 0.029 Uiso 1 1 calc R U . . .
N2 N 0.8469(4) 0.67610(19) 0.5735(2) 0.0242(9) Uani 1 1 d . . . . .
C9 C 1.0166(5) 0.4691(2) 0.5059(3) 0.0264(11) Uani 1 1 d . . . . .
H9 H 1.064273 0.480360 0.469819 0.032 Uiso 1 1 calc R U . . .
C21 C 0.7507(5) 0.6998(3) 0.6126(2) 0.0240(11) Uani 1 1 d . . . . .
C64 C 0.9991(4) 0.4011(3) 1.1425(2) 0.0293(11) Uani 1 1 d . . . . .
H64 H 0.965538 0.433695 1.171460 0.035 Uiso 1 1 calc R U . . .
C10 C 1.0862(5) 0.4380(2) 0.5673(3) 0.0325(12) Uani 1 1 d . . . . .
H10 H 1.180449 0.427896 0.572582 0.039 Uiso 1 1 calc R U . . .
C16 C 0.6613(5) 0.6524(3) 0.6347(3) 0.0262(11) Uani 1 1 d . . . . .
N6 N 0.6160(4) 0.30592(19) 1.0114(2) 0.0254(9) Uani 1 1 d . . . . .
C25 C 0.3830(5) 0.6001(3) 0.3301(3) 0.0319(13) Uani 1 1 d . . . . .
H25 H 0.396818 0.633748 0.296599 0.038 Uiso 1 1 calc R U . . .
C17 C 0.5650(5) 0.6757(3) 0.6721(3) 0.0298(12) Uani 1 1 d . . . . .
H17 H 0.504123 0.643472 0.686091 0.036 Uiso 1 1 calc R U . . .
C57 C 0.8048(5) 0.4390(3) 0.8268(2) 0.0268(11) Uani 1 1 d . . . . .
C62 C 1.1367(5) 0.3023(3) 1.1334(3) 0.0388(14) Uani 1 1 d . . . . .
H62 H 1.196542 0.266819 1.155048 0.047 Uiso 1 1 calc R U . . .
C20 C 0.7397(5) 0.7694(3) 0.6310(3) 0.0296(12) Uani 1 1 d . . . . .
H20 H 0.799033 0.802373 0.616799 0.036 Uiso 1 1 calc R U . . .
C67 C 0.7699(5) 0.5975(3) 0.9987(3) 0.0410(14) Uani 1 1 d . . . . .
H67A H 0.706189 0.570458 0.964003 0.061 Uiso 1 1 calc R U . . .
H67B H 0.801973 0.637427 0.975538 0.061 Uiso 1 1 calc R U . . .
H67C H 0.723657 0.613687 1.035624 0.061 Uiso 1 1 calc R U . . .
C12 C 0.8802(5) 0.4352(2) 0.6116(3) 0.0292(12) Uani 1 1 d . . . . .
H12 H 0.833952 0.423371 0.648033 0.035 Uiso 1 1 calc R U . . .
C14 C 0.6581(4) 0.4799(2) 0.5411(3) 0.0228(10) Uani 1 1 d . . . . .
H14A H 0.611365 0.463230 0.494150 0.027 Uiso 1 1 calc R U . . .
H14B H 0.621344 0.453823 0.576967 0.027 Uiso 1 1 calc R U . . .
C48 C 0.6823(5) 0.3392(3) 1.1607(3) 0.0327(13) Uani 1 1 d . . . . .
H48A H 0.736478 0.375004 1.143470 0.049 Uiso 1 1 calc R U . . .
H48B H 0.734179 0.320044 1.204889 0.049 Uiso 1 1 calc R U . . .
H48C H 0.597339 0.359490 1.168878 0.049 Uiso 1 1 calc R U . . .
C33 C 1.1247(5) 0.6314(3) 0.5768(3) 0.0358(13) Uani 1 1 d . . . . .
H33A H 1.115891 0.591510 0.606709 0.054 Uiso 1 1 calc R U . . .
H33B H 1.219669 0.646951 0.586132 0.054 Uiso 1 1 calc R U . . .
H33C H 1.096730 0.618157 0.527207 0.054 Uiso 1 1 calc R U . . .
C19 C 0.6455(5) 0.7916(2) 0.6690(3) 0.0294(12) Uani 1 1 d . . . . .
H19 H 0.641775 0.839067 0.681092 0.035 Uiso 1 1 calc R U . . .
C65 C 0.9576(4) 0.4064(3) 1.0689(2) 0.0229(10) Uani 1 1 d . . . . .
C5 C 0.6974(5) 0.5470(3) 0.2888(3) 0.0344(12) Uani 1 1 d . . . . .
H5A H 0.618309 0.569053 0.302097 0.052 Uiso 1 1 calc R U . . .
H5B H 0.669399 0.525166 0.242516 0.052 Uiso 1 1 calc R U . . .
H5C H 0.767144 0.582011 0.286738 0.052 Uiso 1 1 calc R U . . .
C63 C 1.0868(5) 0.3503(3) 1.1737(3) 0.0367(13) Uani 1 1 d . . . . .
H63 H 1.113118 0.348456 1.223593 0.044 Uiso 1 1 calc R U . . .
C23 C 0.4211(4) 0.5579(2) 0.4491(3) 0.0247(11) Uani 1 1 d . . . . .
C13 C 0.8091(5) 0.4654(2) 0.5507(2) 0.0222(10) Uani 1 1 d . . . . .
C34 C 1.0474(5) 0.7816(3) 0.5464(3) 0.0366(13) Uani 1 1 d . . . . .
H34A H 1.034940 0.770164 0.496275 0.055 Uiso 1 1 calc R U . . .
H34B H 1.141057 0.797325 0.563938 0.055 Uiso 1 1 calc R U . . .
H34C H 0.983778 0.818433 0.552672 0.055 Uiso 1 1 calc R U . . .
C60 C 1.0087(5) 0.3578(2) 1.0275(3) 0.0261(11) Uani 1 1 d . . . . .
C58 C 0.7987(5) 0.3630(3) 0.8406(3) 0.0310(12) Uani 1 1 d . . . . .
H58A H 0.865135 0.338989 0.817614 0.037 Uiso 1 1 calc R U . . .
H58B H 0.706756 0.345728 0.818967 0.037 Uiso 1 1 calc R U . . .
C11 C 1.0196(5) 0.4217(3) 0.6202(3) 0.0338(12) Uani 1 1 d . . . . .
H11 H 1.068024 0.401311 0.662543 0.041 Uiso 1 1 calc R U . . .
C52 C 0.6993(5) 0.4826(3) 0.8391(2) 0.0294(11) Uani 1 1 d . . . . .
C4 C 1.0071(5) 0.6477(3) 0.3777(3) 0.0385(14) Uani 1 1 d . . . . .
H4A H 1.003509 0.596559 0.378178 0.046 Uiso 1 1 calc R U . . .
H4B H 1.088290 0.663262 0.412275 0.046 Uiso 1 1 calc R U . . .
C30 C 0.6234(5) 0.8074(3) 0.4497(3) 0.0351(13) Uani 1 1 d . . . . .
H30A H 0.698687 0.783922 0.481127 0.053 Uiso 1 1 calc R U . . .
H30B H 0.595061 0.847727 0.473740 0.053 Uiso 1 1 calc R U . . .
H30C H 0.653450 0.822565 0.407099 0.053 Uiso 1 1 calc R U . . .
C40 C 0.6602(5) 0.2486(3) 0.9056(3) 0.0331(12) Uani 1 1 d . . . . .
C18 C 0.5567(5) 0.7450(3) 0.6894(3) 0.0338(12) Uani 1 1 d . . . . .
H18 H 0.490669 0.760221 0.714856 0.041 Uiso 1 1 calc R U . . .
C47 C 0.4897(5) 0.2212(3) 1.1105(3) 0.0369(13) Uani 1 1 d . . . . .
H47A H 0.411742 0.252739 1.104229 0.055 Uiso 1 1 calc R U . . .
H47B H 0.508898 0.203357 1.158821 0.055 Uiso 1 1 calc R U . . .
H47C H 0.468637 0.182516 1.077396 0.055 Uiso 1 1 calc R U . . .
C61 C 1.0984(5) 0.3062(3) 1.0604(3) 0.0343(13) Uani 1 1 d . . . . .
H61 H 1.133417 0.273341 1.032281 0.041 Uiso 1 1 calc R U . . .
C66 C 1.0526(5) 0.5537(3) 0.9869(3) 0.0436(15) Uani 1 1 d . . . . .
H66A H 1.123868 0.518914 1.001593 0.065 Uiso 1 1 calc R U . . .
H66B H 1.092042 0.600038 0.995038 0.065 Uiso 1 1 calc R U . . .
H66C H 1.013099 0.547833 0.936685 0.065 Uiso 1 1 calc R U . . .
C6 C 0.9163(5) 0.4401(2) 0.3261(3) 0.0308(12) Uani 1 1 d . . . . .
H6A H 0.978700 0.476557 0.317287 0.046 Uiso 1 1 calc R U . . .
H6B H 0.884065 0.413803 0.282784 0.046 Uiso 1 1 calc R U . . .
H6C H 0.964146 0.409056 0.362920 0.046 Uiso 1 1 calc R U . . .
C27 C 0.2790(5) 0.4940(3) 0.3545(3) 0.0382(14) Uani 1 1 d . . . . .
H27 H 0.224766 0.454664 0.338571 0.046 Uiso 1 1 calc R U . . .
C41 C 0.6106(6) 0.2121(3) 0.8441(3) 0.0443(15) Uani 1 1 d . . . . .
H41 H 0.670943 0.201378 0.813712 0.053 Uiso 1 1 calc R U . . .
C7 C 0.6365(4) 0.4118(3) 0.3539(3) 0.0333(11) Uani 1 1 d . . . . .
H7A H 0.672274 0.375670 0.388192 0.050 Uiso 1 1 calc R U . . .
H7B H 0.613050 0.391422 0.306720 0.050 Uiso 1 1 calc R U . . .
H7C H 0.554928 0.432285 0.366003 0.050 Uiso 1 1 calc R U . . .
C29 C 0.3650(5) 0.7561(3) 0.4895(3) 0.0404(14) Uani 1 1 d . . . . .
H29A H 0.294027 0.720487 0.480584 0.061 Uiso 1 1 calc R U . . .
H29B H 0.322462 0.801993 0.484531 0.061 Uiso 1 1 calc R U . . .
H29C H 0.418923 0.750781 0.537345 0.061 Uiso 1 1 calc R U . . .
C26 C 0.3005(5) 0.5442(3) 0.3083(3) 0.0373(14) Uani 1 1 d . . . . .
H26 H 0.257507 0.540372 0.260056 0.045 Uiso 1 1 calc R U . . .
C54 C 0.8151(5) 0.5791(3) 0.7962(3) 0.0377(13) Uani 1 1 d . . . . .
H54 H 0.817816 0.626984 0.785756 0.045 Uiso 1 1 calc R U . . .
C53 C 0.7084(5) 0.5530(3) 0.8230(3) 0.0325(12) Uani 1 1 d . . . . .
H53 H 0.638791 0.583619 0.830752 0.039 Uiso 1 1 calc R U . . .
C43 C 0.3883(6) 0.2052(3) 0.8697(3) 0.0517(17) Uani 1 1 d . . . . .
H43 H 0.295967 0.190558 0.858017 0.062 Uiso 1 1 calc R U . . .
C28 C 0.3380(5) 0.5018(3) 0.4250(3) 0.0324(12) Uani 1 1 d . . . . .
H28 H 0.321210 0.468037 0.457759 0.039 Uiso 1 1 calc R U . . .
C44 C 0.4366(6) 0.2417(3) 0.9320(3) 0.0416(15) Uani 1 1 d . . . . .
H44 H 0.375598 0.251134 0.962390 0.050 Uiso 1 1 calc R U . . .
C39 C 0.8071(5) 0.2692(2) 0.9252(3) 0.0330(12) Uani 1 1 d . . . . .
H39A H 0.843684 0.255615 0.974612 0.040 Uiso 1 1 calc R U . . .
H39B H 0.858901 0.243671 0.895009 0.040 Uiso 1 1 calc R U . . .
C56 C 0.9113(5) 0.4665(3) 0.7996(2) 0.0332(12) Uani 1 1 d . . . . .
H56 H 0.981579 0.436653 0.791140 0.040 Uiso 1 1 calc R U . . .
C42 C 0.4760(7) 0.1908(3) 0.8256(3) 0.0530(17) Uani 1 1 d . . . . .
H42 H 0.444617 0.166548 0.782768 0.064 Uiso 1 1 calc R U . . .
C35 C 0.3821(5) 0.4231(3) 1.0527(4) 0.0589(19) Uani 1 1 d . U . . .
H35A H 0.399372 0.372779 1.057567 0.071 Uiso 1 1 calc R U . . .
H35B H 0.302064 0.431020 1.014235 0.071 Uiso 1 1 calc R U . . .
C68 C 0.9855(6) 0.5771(3) 1.1293(3) 0.0526(17) Uani 1 1 d . . . . .
H68A H 0.914356 0.574664 1.157162 0.079 Uiso 1 1 calc R U . . .
H68B H 1.013830 0.625303 1.126145 0.079 Uiso 1 1 calc R U . . .
H68C H 1.063983 0.549322 1.152120 0.079 Uiso 1 1 calc R U . . .
C1 C 0.8458(6) 0.7372(3) 0.3495(3) 0.0439(15) Uani 1 1 d . . . . .
H1A H 0.850729 0.779687 0.378351 0.053 Uiso 1 1 calc R U . . .
H1B H 0.751888 0.732297 0.321587 0.053 Uiso 1 1 calc R U . . .
C31 C 0.3753(6) 0.7765(3) 0.3386(3) 0.0456(15) Uani 1 1 d . . . . .
H31A H 0.430436 0.772878 0.302506 0.068 Uiso 1 1 calc R U . . .
H31B H 0.347705 0.824744 0.342554 0.068 Uiso 1 1 calc R U . . .
H31C H 0.293990 0.747435 0.325439 0.068 Uiso 1 1 calc R U . . .
C45 C 0.5715(5) 0.2648(2) 0.9515(3) 0.0298(12) Uani 1 1 d . . . . .
C55 C 0.9174(5) 0.5364(3) 0.7844(3) 0.0385(14) Uani 1 1 d . . . . .
H55 H 0.991275 0.554460 0.766227 0.046 Uiso 1 1 calc R U . . .
C46 C 0.7848(5) 0.2051(3) 1.1063(3) 0.0379(13) Uani 1 1 d . . . . .
H46A H 0.765600 0.169561 1.069608 0.057 Uiso 1 1 calc R U . . .
H46B H 0.794332 0.183286 1.152664 0.057 Uiso 1 1 calc R U . . .
H46C H 0.869594 0.229056 1.103404 0.057 Uiso 1 1 calc R U . . .
C32 C 1.0652(5) 0.7206(3) 0.6926(3) 0.0424(14) Uani 1 1 d . . . . .
H32A H 1.022801 0.763677 0.703862 0.064 Uiso 1 1 calc R U . . .
H32B H 1.164529 0.724982 0.705608 0.064 Uiso 1 1 calc R U . . .
H32C H 1.035431 0.682313 0.718979 0.064 Uiso 1 1 calc R U . . .
C38 C 0.5105(7) 0.5246(3) 1.0753(4) 0.0567(18) Uani 1 1 d . . . . .
H38A H 0.499919 0.563326 1.041328 0.068 Uiso 1 1 calc R U . . .
H38B H 0.600442 0.528946 1.107495 0.068 Uiso 1 1 calc R U . . .
C36 C 0.3588(6) 0.4531(4) 1.1202(4) 0.067(2) Uani 1 1 d . U . . .
H36A H 0.261872 0.449159 1.123488 0.080 Uiso 1 1 calc R U . . .
H36B H 0.415776 0.429597 1.161192 0.080 Uiso 1 1 calc R U . . .
C37 C 0.3996(6) 0.5270(3) 1.1165(3) 0.0556(17) Uani 1 1 d . . . . .
H37A H 0.433604 0.546172 1.164181 0.067 Uiso 1 1 calc R U . . .
H37B H 0.322102 0.555477 1.092122 0.067 Uiso 1 1 calc R U . . .
C2 C 0.9463(8) 0.7404(4) 0.3019(4) 0.076(2) Uani 1 1 d . U . . .
H2A H 0.899108 0.750588 0.252990 0.091 Uiso 1 1 calc R U . . .
H2B H 1.014549 0.777132 0.317693 0.091 Uiso 1 1 calc R U . . .
C3 C 1.0112(7) 0.6739(4) 0.3056(4) 0.068(2) Uani 1 1 d . . . . .
H3A H 1.106317 0.678287 0.299313 0.081 Uiso 1 1 calc R U . . .
H3B H 0.961128 0.642472 0.269036 0.081 Uiso 1 1 calc R U . . .
C49 C 0.3587(10) 0.5407(6) 0.7844(8) 0.061(4) Uani 0.587(11) 1 d . U P A 1
H49A H 0.260764 0.535626 0.765555 0.092 Uiso 0.587(11) 1 calc R U P A 1
H49B H 0.404128 0.555096 0.746557 0.092 Uiso 0.587(11) 1 calc R U P A 1
H49C H 0.373381 0.575828 0.821624 0.092 Uiso 0.587(11) 1 calc R U P A 1
C51 C 0.4167(12) 0.3979(8) 0.7447(7) 0.075(5) Uani 0.587(11) 1 d . U P A 1
H51A H 0.325316 0.400720 0.714920 0.113 Uiso 0.587(11) 1 calc R U P A 1
H51B H 0.433885 0.350536 0.762236 0.113 Uiso 0.587(11) 1 calc R U P A 1
H51C H 0.484533 0.410714 0.717080 0.113 Uiso 0.587(11) 1 calc R U P A 1
C50 C 0.3116(10) 0.4244(8) 0.8751(7) 0.061(4) Uani 0.587(11) 1 d . U P A 1
H50A H 0.223822 0.412793 0.844670 0.091 Uiso 0.587(11) 1 calc R U P A 1
H50B H 0.297946 0.459580 0.909267 0.091 Uiso 0.587(11) 1 calc R U P A 1
H50C H 0.351129 0.382759 0.900047 0.091 Uiso 0.587(11) 1 calc R U P A 1
C69 C 0.3440(14) 0.5374(8) 0.8501(11) 0.058(6) Uani 0.413(11) 1 d . U P A 2
H69A H 0.245074 0.533870 0.833709 0.087 Uiso 0.413(11) 1 calc R U P A 2
H69B H 0.377319 0.579005 0.830244 0.087 Uiso 0.413(11) 1 calc R U P A 2
H69C H 0.365653 0.540143 0.901592 0.087 Uiso 0.413(11) 1 calc R U P A 2
C71 C 0.4182(16) 0.4596(10) 0.7248(7) 0.058(5) Uani 0.413(11) 1 d . U P A 2
H71A H 0.325186 0.471483 0.700964 0.086 Uiso 0.413(11) 1 calc R U P A 2
H71B H 0.442016 0.413900 0.709149 0.086 Uiso 0.413(11) 1 calc R U P A 2
H71C H 0.481741 0.494186 0.713321 0.086 Uiso 0.413(11) 1 calc R U P A 2
C70 C 0.3297(15) 0.3834(9) 0.8401(9) 0.045(4) Uani 0.413(11) 1 d . . P A 2
H70A H 0.233202 0.390491 0.819216 0.068 Uiso 0.413(11) 1 calc R U P A 2
H70B H 0.341044 0.378260 0.891240 0.068 Uiso 0.413(11) 1 calc R U P A 2
H70C H 0.362230 0.341466 0.820381 0.068 Uiso 0.413(11) 1 calc R U P A 2

loop_
_atom_site_aniso_label
_atom_site_aniso_U_11
_atom_site_aniso_U_22
_atom_site_aniso_U_33
_atom_site_aniso_U_23
_atom_site_aniso_U_13
_atom_site_aniso_U_12
Dy1 0.01820(10) 0.01842(10) 0.01838(11) -0.00187(10) 0.00268(8) -0.00010(9)
Dy2 0.02156(11) 0.02530(11) 0.01872(11) 0.00104(10) 0.00140(9) -0.00506(10)
Si1 0.0242(7) 0.0259(7) 0.0231(8) 0.0009(6) 0.0030(6) 0.0025(6)
Si6 0.0269(7) 0.0262(7) 0.0253(8) -0.0016(6) 0.0040(6) -0.0052(6)
Si2 0.0230(7) 0.0249(7) 0.0258(7) -0.0069(6) 0.0025(6) -0.0018(6)
Si3 0.0207(6) 0.0223(6) 0.0203(7) -0.0018(5) 0.0037(5) -0.0013(5)
Si5 0.0276(7) 0.0247(7) 0.0223(7) -0.0020(6) 0.0080(6) -0.0040(6)
Si4 0.0247(7) 0.0329(8) 0.0306(8) 0.0015(7) 0.0005(6) 0.0029(6)
O1 0.0319(19) 0.0264(19) 0.031(2) -0.0007(16) 0.0163(16) -0.0024(15)
N4 0.019(2) 0.023(2) 0.021(2) 0.0030(17) 0.0036(16) 0.0029(16)
N8 0.029(2) 0.026(2) 0.021(2) -0.0016(18) 0.0066(18) -0.0033(18)
O2 0.029(2) 0.032(2) 0.049(3) 0.0018(19) 0.0118(18) -0.0017(17)
N7 0.021(2) 0.026(2) 0.017(2) 0.0026(17) 0.0025(16) -0.0004(16)
C59 0.024(3) 0.029(3) 0.028(3) -0.001(2) 0.009(2) 0.002(2)
C24 0.016(2) 0.025(3) 0.026(3) 0.001(2) 0.0027(19) 0.0046(18)
N1 0.020(2) 0.024(2) 0.023(2) 0.0018(17) 0.0026(17) 0.0001(16)
N5 0.022(2) 0.043(2) 0.025(2) 0.008(2) 0.0025(18) -0.0033(19)
C8 0.021(2) 0.013(2) 0.024(3) -0.0044(19) 0.003(2) -0.0006(18)
N3 0.022(2) 0.0175(18) 0.019(2) -0.0010(16) 0.0023(16) -0.0006(15)
C22 0.022(2) 0.030(3) 0.026(3) 0.007(2) 0.009(2) 0.003(2)
C15 0.025(3) 0.027(3) 0.021(3) 0.007(2) 0.004(2) 0.004(2)
N2 0.021(2) 0.028(2) 0.022(2) -0.0088(18) 0.0033(17) -0.0022(17)
C9 0.027(3) 0.024(3) 0.029(3) -0.010(2) 0.007(2) 0.004(2)
C21 0.022(2) 0.030(3) 0.017(2) -0.004(2) -0.003(2) 0.006(2)
C64 0.023(2) 0.044(3) 0.021(2) 0.004(2) 0.0034(19) -0.004(2)
C10 0.025(3) 0.034(3) 0.034(3) -0.007(2) -0.005(2) 0.010(2)
C16 0.028(3) 0.032(3) 0.018(3) 0.001(2) 0.004(2) 0.004(2)
N6 0.031(2) 0.025(2) 0.022(2) -0.0038(17) 0.0080(18) -0.0056(17)
C25 0.025(3) 0.043(3) 0.026(3) 0.001(2) -0.001(2) 0.009(2)
C17 0.032(3) 0.035(3) 0.023(3) 0.005(2) 0.006(2) 0.007(2)
C57 0.030(3) 0.039(3) 0.011(2) 0.003(2) 0.001(2) -0.002(2)
C62 0.025(3) 0.042(3) 0.046(4) 0.027(3) 0.000(3) 0.004(2)
C20 0.028(3) 0.031(3) 0.029(3) -0.006(2) 0.003(2) -0.002(2)
C67 0.043(3) 0.032(3) 0.050(4) 0.002(3) 0.013(3) 0.004(2)
C12 0.037(3) 0.021(2) 0.028(3) 0.000(2) 0.004(2) 0.004(2)
C14 0.023(2) 0.021(2) 0.023(3) 0.000(2) 0.003(2) 0.0001(19)
C48 0.033(3) 0.036(3) 0.028(3) -0.003(3) 0.005(2) -0.001(3)
C33 0.030(3) 0.032(3) 0.046(3) -0.008(3) 0.007(2) -0.004(3)
C19 0.032(3) 0.025(3) 0.029(3) -0.009(2) 0.002(2) 0.007(2)
C65 0.018(2) 0.028(2) 0.024(2) 0.001(2) 0.0051(18) -0.002(2)
C5 0.037(3) 0.039(3) 0.025(3) 0.006(2) 0.001(2) -0.001(2)
C63 0.027(3) 0.052(3) 0.028(3) 0.019(3) -0.002(2) -0.006(3)
C23 0.014(2) 0.032(3) 0.029(3) -0.002(2) 0.005(2) 0.002(2)
C13 0.026(3) 0.019(2) 0.021(3) -0.003(2) 0.005(2) -0.001(2)
C34 0.035(3) 0.033(3) 0.044(4) -0.005(3) 0.013(3) -0.003(2)
C60 0.022(2) 0.031(3) 0.025(3) 0.004(2) 0.004(2) -0.003(2)
C58 0.040(3) 0.038(3) 0.017(3) -0.007(2) 0.010(2) -0.002(2)
C11 0.037(3) 0.030(3) 0.029(3) -0.001(2) -0.008(2) 0.012(2)
C52 0.031(3) 0.043(3) 0.012(2) 0.003(2) -0.001(2) -0.004(2)
C4 0.026(3) 0.039(3) 0.053(4) 0.000(3) 0.014(3) 0.000(2)
C30 0.036(3) 0.031(3) 0.040(3) -0.003(3) 0.011(3) -0.004(2)
C40 0.049(3) 0.027(3) 0.023(3) -0.003(2) 0.008(2) -0.014(2)
C18 0.038(3) 0.040(3) 0.025(3) -0.002(2) 0.009(2) 0.015(2)
C47 0.038(3) 0.041(3) 0.034(3) 0.006(3) 0.012(2) -0.009(2)
C61 0.024(3) 0.037(3) 0.045(4) 0.012(3) 0.013(2) 0.005(2)
C66 0.038(3) 0.041(3) 0.056(4) 0.007(3) 0.018(3) -0.008(3)
C6 0.031(3) 0.036(3) 0.028(3) -0.005(2) 0.010(2) 0.001(2)
C27 0.017(3) 0.037(3) 0.057(4) -0.013(3) 0.000(3) -0.002(2)
C41 0.069(4) 0.038(3) 0.029(3) -0.012(3) 0.017(3) -0.018(3)
C7 0.030(3) 0.035(3) 0.035(3) -0.010(3) 0.006(2) -0.010(3)
C29 0.035(3) 0.037(3) 0.055(4) -0.005(3) 0.020(3) 0.000(2)
C26 0.020(3) 0.049(3) 0.036(3) -0.013(3) -0.011(2) 0.006(2)
C54 0.041(3) 0.042(3) 0.026(3) 0.013(3) -0.001(2) -0.006(3)
C53 0.032(3) 0.042(3) 0.021(3) 0.007(2) 0.001(2) 0.006(2)
C43 0.057(4) 0.061(4) 0.035(3) -0.010(3) 0.005(3) -0.034(3)
C28 0.022(3) 0.029(3) 0.047(4) -0.001(3) 0.008(2) -0.002(2)
C44 0.043(3) 0.051(4) 0.031(3) 0.003(3) 0.007(3) -0.020(3)
C39 0.044(3) 0.029(3) 0.027(3) -0.007(2) 0.012(2) -0.002(2)
C56 0.029(3) 0.051(3) 0.021(3) 0.007(2) 0.008(2) 0.001(2)
C42 0.077(5) 0.050(4) 0.029(3) -0.013(3) 0.004(3) -0.033(3)
C35 0.030(3) 0.039(4) 0.111(6) -0.004(4) 0.022(3) -0.007(3)
C68 0.066(4) 0.042(3) 0.046(4) -0.009(3) 0.003(3) -0.016(3)
C1 0.057(4) 0.033(3) 0.049(4) 0.008(3) 0.030(3) 0.008(3)
C31 0.054(4) 0.035(3) 0.041(4) 0.003(3) -0.008(3) 0.017(3)
C45 0.040(3) 0.026(3) 0.021(3) -0.003(2) 0.000(2) -0.011(2)
C55 0.030(3) 0.059(4) 0.026(3) 0.014(3) 0.003(2) -0.008(3)
C46 0.041(3) 0.037(3) 0.038(3) 0.006(3) 0.013(3) 0.003(3)
C32 0.035(3) 0.055(4) 0.033(3) -0.011(3) -0.003(3) -0.004(3)
C38 0.060(4) 0.048(4) 0.071(5) -0.013(3) 0.036(4) -0.009(3)
C36 0.045(4) 0.075(5) 0.093(6) 0.022(4) 0.045(4) 0.014(3)
C37 0.040(4) 0.074(5) 0.054(4) -0.019(4) 0.014(3) -0.008(3)
C2 0.092(5) 0.074(5) 0.080(5) 0.023(4) 0.061(4) 0.017(4)
C3 0.062(4) 0.088(5) 0.065(5) 0.004(4) 0.041(4) 0.004(4)
C49 0.037(6) 0.055(7) 0.085(10) 0.025(7) -0.007(6) 0.006(5)
C51 0.048(7) 0.101(11) 0.064(9) -0.038(8) -0.019(6) 0.019(7)
C50 0.027(5) 0.079(10) 0.074(9) 0.027(8) 0.005(6) -0.008(6)
C69 0.032(8) 0.053(10) 0.085(14) -0.020(10) 0.003(8) 0.006(7)
C71 0.055(9) 0.091(14) 0.020(7) 0.012(8) -0.007(7) -0.023(9)
C70 0.029(8) 0.052(10) 0.051(11) 0.004(8) 0.002(7) -0.009(7)

loop_
_atom_type_symbol
_atom_type_description
_atom_type_scat_dispersion_real
_atom_type_scat_dispersion_imag
_atom_type_scat_source
C C 0.0033 0.0016 'International Tables Vol C Tables 4.2.6.8 and 6.1.1.4'
H H 0.0000 0.0000 'International Tables Vol C Tables 4.2.6.8 and 6.1.1.4'
Dy Dy -0.1892 4.4098 'International Tables Vol C Tables 4.2.6.8 and 6.1.1.4'
N N 0.0061 0.0033 'International Tables Vol C Tables 4.2.6.8 and 6.1.1.4'
O O 0.0106 0.0060 'International Tables Vol C Tables 4.2.6.8 and 6.1.1.4'
Si Si 0.0817 0.0704 'International Tables Vol C Tables 4.2.6.8 and 6.1.1.4'

loop_
_geom_angle_atom_site_label_1
_geom_angle_atom_site_label_2
_geom_angle_atom_site_label_3
_geom_angle
_geom_angle_site_symmetry_1
_geom_angle_site_symmetry_3
_geom_angle_publ_flag
O1 Dy1 N4 171.79(11) . . ?
O1 Dy1 C8 101.80(12) . . ?
N4 Dy1 C8 70.11(12) . . ?
N1 Dy1 O1 101.55(13) . . ?
N1 Dy1 N4 83.97(12) . . ?
N1 Dy1 C8 135.04(12) . . ?
N1 Dy1 N3 117.60(13) . . ?
N1 Dy1 N2 114.30(13) . . ?
N3 Dy1 O1 88.59(12) . . ?
N3 Dy1 N4 83.44(12) . . ?
N3 Dy1 C8 26.74(12) . . ?
N3 Dy1 N2 124.50(13) . . ?
N2 Dy1 O1 99.34(13) . . ?
N2 Dy1 N4 83.68(13) . . ?
N2 Dy1 C8 99.04(13) . . ?
N8 Dy2 C45 69.68(14) . . ?
O2 Dy2 N8 171.43(12) . . ?
O2 Dy2 C45 101.93(13) . . ?
N7 Dy2 N8 82.70(13) . . ?
N7 Dy2 O2 102.63(13) . . ?
N7 Dy2 N5 115.61(14) . . ?
N7 Dy2 N6 116.40(13) . . ?
N7 Dy2 C45 132.73(13) . . ?
N5 Dy2 N8 83.24(14) . . ?
N5 Dy2 O2 100.17(14) . . ?
N5 Dy2 C45 98.81(14) . . ?
N6 Dy2 N8 82.96(13) . . ?
N6 Dy2 O2 88.64(13) . . ?
N6 Dy2 N5 123.55(14) . . ?
N6 Dy2 C45 26.02(13) . . ?
N1 Si1 C30 109.0(2) . . ?
N1 Si1 C29 111.6(2) . . ?
N1 Si1 C31 113.9(2) . . ?
C30 Si1 C31 107.2(3) . . ?
C29 Si1 C30 108.8(2) . . ?
C29 Si1 C31 106.1(3) . . ?
N7 Si6 C67 108.6(2) . . ?
N7 Si6 C66 111.2(2) . . ?
N7 Si6 C68 113.8(2) . . ?
C67 Si6 C68 107.1(3) . . ?
C66 Si6 C67 108.4(3) . . ?
C66 Si6 C68 107.5(3) . . ?
N2 Si2 C33 108.1(2) . . ?
N2 Si2 C34 112.3(2) . . ?
N2 Si2 C32 111.8(2) . . ?
C33 Si2 C34 108.4(2) . . ?
C32 Si2 C33 106.6(2) . . ?
C32 Si2 C34 109.3(3) . . ?
N3 Si3 C5 107.5(2) . . ?
N3 Si3 C6 114.4(2) . . ?
N3 Si3 C7 111.6(2) . . ?
C6 Si3 C5 106.9(2) . . ?
C6 Si3 C7 108.0(2) . . ?
C7 Si3 C5 108.2(2) . . ?
N6 Si5 C48 108.0(2) . . ?
N6 Si5 C47 113.2(2) . . ?
N6 Si5 C46 111.5(2) . . ?
C47 Si5 C48 107.6(2) . . ?
C46 Si5 C48 109.7(2) . . ?
C46 Si5 C47 106.7(2) . . ?
N5 Si4 C49 119.3(4) . . ?
N5 Si4 C51 108.2(4) . . ?
N5 Si4 C50 108.8(4) . . ?
N5 Si4 C69 107.4(5) . . ?
N5 Si4 C71 113.9(5) . . ?
N5 Si4 C70 110.9(5) . . ?
C49 Si4 C51 106.7(6) . . ?
C49 Si4 C50 106.8(6) . . ?
C50 Si4 C51 106.4(6) . . ?
C71 Si4 C69 111.0(8) . . ?
C71 Si4 C70 107.3(7) . . ?
C70 Si4 C69 106.1(7) . . ?
C4 O1 Dy1 125.0(3) . . ?
C1 O1 Dy1 126.3(3) . . ?
C1 O1 C4 108.3(4) . . ?
C22 N4 Dy1 110.8(3) . . ?
C15 N4 Dy1 109.0(3) . . ?
C15 N4 C22 108.4(4) . . ?
C14 N4 Dy1 110.1(3) . . ?
C14 N4 C22 109.5(3) . . ?
C14 N4 C15 109.0(3) . . ?
C59 N8 Dy2 110.8(3) . . ?
C59 N8 C58 108.8(4) . . ?
C59 N8 C39 109.6(4) . . ?
C58 N8 Dy2 109.1(3) . . ?
C39 N8 Dy2 109.7(3) . . ?
C39 N8 C58 108.8(4) . . ?
C35 O2 Dy2 126.2(3) . . ?
C38 O2 Dy2 126.6(3) . . ?
C38 O2 C35 106.8(4) . . ?
Si6 N7 Dy2 128.34(19) . . ?
C65 N7 Dy2 112.0(3) . . ?
C65 N7 Si6 119.0(3) . . ?
N8 C59 H59A 108.9 . . ?
N8 C59 H59B 108.9 . . ?
N8 C59 C60 113.2(4) . . ?
H59A C59 H59B 107.8 . . ?
C60 C59 H59A 108.9 . . ?
C60 C59 H59B 108.9 . . ?
C25 C24 N1 121.8(4) . . ?
C25 C24 C23 117.0(4) . . ?
C23 C24 N1 121.2(4) . . ?
Si1 N1 Dy1 128.08(19) . . ?
C24 N1 Dy1 111.4(3) . . ?
C24 N1 Si1 119.8(3) . . ?
Si4 N5 Dy2 129.1(2) . . ?
C52 N5 Dy2 111.8(3) . . ?
C52 N5 Si4 119.1(3) . . ?
N3 C8 Dy1 45.49(19) . . ?
N3 C8 C13 120.5(4) . . ?
C9 C8 Dy1 126.5(3) . . ?
C9 C8 N3 121.5(4) . . ?
C9 C8 C13 117.9(4) . . ?
C13 C8 Dy1 95.5(3) . . ?
Si3 N3 Dy1 130.93(19) . . ?
C8 N3 Dy1 107.8(3) . . ?
C8 N3 Si3 120.9(3) . . ?
N4 C22 H22A 109.0 . . ?
N4 C22 H22B 109.0 . . ?
N4 C22 C23 113.0(4) . . ?
H22A C22 H22B 107.8 . . ?
C23 C22 H22A 109.0 . . ?
C23 C22 H22B 109.0 . . ?
N4 C15 H15A 108.7 . . ?
N4 C15 H15B 108.7 . . ?
N4 C15 C16 114.4(4) . . ?
H15A C15 H15B 107.6 . . ?
C16 C15 H15A 108.7 . . ?
C16 C15 H15B 108.7 . . ?
Si2 N2 Dy1 125.9(2) . . ?
C21 N2 Dy1 113.1(3) . . ?
C21 N2 Si2 119.6(3) . . ?
C8 C9 H9 119.4 . . ?
C10 C9 C8 121.2(5) . . ?
C10 C9 H9 119.4 . . ?
C16 C21 N2 119.8(4) . . ?
C20 C21 N2 122.9(5) . . ?
C20 C21 C16 117.4(5) . . ?
C65 C64 H64 119.0 . . ?
C63 C64 H64 119.0 . . ?
C63 C64 C65 122.0(5) . . ?
C9 C10 H10 119.8 . . ?
C11 C10 C9 120.4(5) . . ?
C11 C10 H10 119.8 . . ?
C21 C16 C15 119.9(5) . . ?
C17 C16 C15 120.0(5) . . ?
C17 C16 C21 120.0(5) . . ?
Si5 N6 Dy2 130.6(2) . . ?
C45 N6 Dy2 109.3(3) . . ?
C45 N6 Si5 119.5(3) . . ?
C24 C25 H25 119.3 . . ?
C26 C25 C24 121.3(5) . . ?
C26 C25 H25 119.3 . . ?
C16 C17 H17 119.4 . . ?
C18 C17 C16 121.2(5) . . ?
C18 C17 H17 119.4 . . ?
C52 C57 C58 119.8(5) . . ?
C56 C57 C58 120.3(5) . . ?
C56 C57 C52 119.8(5) . . ?
C63 C62 H62 120.5 . . ?
C63 C62 C61 119.1(5) . . ?
C61 C62 H62 120.5 . . ?
C21 C20 H20 118.9 . . ?
C19 C20 C21 122.1(5) . . ?
C19 C20 H20 118.9 . . ?
Si6 C67 H67A 109.5 . . ?
Si6 C67 H67B 109.5 . . ?
Si6 C67 H67C 109.5 . . ?
H67A C67 H67B 109.5 . . ?
H67A C67 H67C 109.5 . . ?
H67B C67 H67C 109.5 . . ?
C13 C12 H12 119.6 . . ?
C13 C12 C11 120.7(5) . . ?
C11 C12 H12 119.6 . . ?
N4 C14 H14A 109.1 . . ?
N4 C14 H14B 109.1 . . ?
N4 C14 C13 112.7(4) . . ?
H14A C14 H14B 107.8 . . ?
C13 C14 H14A 109.1 . . ?
C13 C14 H14B 109.1 . . ?
Si5 C48 H48A 109.5 . . ?
Si5 C48 H48B 109.5 . . ?
Si5 C48 H48C 109.5 . . ?
H48A C48 H48B 109.5 . . ?
H48A C48 H48C 109.5 . . ?
H48B C48 H48C 109.5 . . ?
Si2 C33 H33A 109.5 . . ?
Si2 C33 H33B 109.5 . . ?
Si2 C33 H33C 109.5 . . ?
H33A C33 H33B 109.5 . . ?
H33A C33 H33C 109.5 . . ?
H33B C33 H33C 109.5 . . ?
C20 C19 H19 119.9 . . ?
C20 C19 C18 120.2(5) . . ?
C18 C19 H19 119.9 . . ?
C64 C65 N7 121.3(4) . . ?
C60 C65 N7 120.8(4) . . ?
C60 C65 C64 117.8(4) . . ?
Si3 C5 H5A 109.5 . . ?
Si3 C5 H5B 109.5 . . ?
Si3 C5 H5C 109.5 . . ?
H5A C5 H5B 109.5 . . ?
H5A C5 H5C 109.5 . . ?
H5B C5 H5C 109.5 . . ?
C64 C63 C62 120.5(5) . . ?
C64 C63 H63 119.8 . . ?
C62 C63 H63 119.8 . . ?
C24 C23 C22 120.2(4) . . ?
C28 C23 C24 120.1(4) . . ?
C28 C23 C22 119.7(4) . . ?
C8 C13 C14 119.1(4) . . ?
C12 C13 C8 120.0(4) . . ?
C12 C13 C14 120.9(4) . . ?
Si2 C34 H34A 109.5 . . ?
Si2 C34 H34B 109.5 . . ?
Si2 C34 H34C 109.5 . . ?
H34A C34 H34B 109.5 . . ?
H34A C34 H34C 109.5 . . ?
H34B C34 H34C 109.5 . . ?
C65 C60 C59 120.2(4) . . ?
C65 C60 C61 119.4(5) . . ?
C61 C60 C59 120.3(5) . . ?
N8 C58 H58A 108.9 . . ?
N8 C58 H58B 108.9 . . ?
C57 C58 N8 113.3(4) . . ?
C57 C58 H58A 108.9 . . ?
C57 C58 H58B 108.9 . . ?
H58A C58 H58B 107.7 . . ?
C10 C11 C12 119.7(5) . . ?
C10 C11 H11 120.2 . . ?
C12 C11 H11 120.2 . . ?
C57 C52 N5 120.2(5) . . ?
C53 C52 N5 122.5(5) . . ?
C53 C52 C57 117.2(5) . . ?
O1 C4 H4A 110.8 . . ?
O1 C4 H4B 110.8 . . ?
O1 C4 C3 104.9(4) . . ?
H4A C4 H4B 108.9 . . ?
C3 C4 H4A 110.8 . . ?
C3 C4 H4B 110.8 . . ?
Si1 C30 H30A 109.5 . . ?
Si1 C30 H30B 109.5 . . ?
Si1 C30 H30C 109.5 . . ?
H30A C30 H30B 109.5 . . ?
H30A C30 H30C 109.5 . . ?
H30B C30 H30C 109.5 . . ?
C41 C40 C39 120.9(5) . . ?
C41 C40 C45 119.6(5) . . ?
C45 C40 C39 119.5(4) . . ?
C17 C18 H18 120.5 . . ?
C19 C18 C17 119.1(5) . . ?
C19 C18 H18 120.5 . . ?
Si5 C47 H47A 109.5 . . ?
Si5 C47 H47B 109.5 . . ?
Si5 C47 H47C 109.5 . . ?
H47A C47 H47B 109.5 . . ?
H47A C47 H47C 109.5 . . ?
H47B C47 H47C 109.5 . . ?
C62 C61 C60 121.2(5) . . ?
C62 C61 H61 119.4 . . ?
C60 C61 H61 119.4 . . ?
Si6 C66 H66A 109.5 . . ?
Si6 C66 H66B 109.5 . . ?
Si6 C66 H66C 109.5 . . ?
H66A C66 H66B 109.5 . . ?
H66A C66 H66C 109.5 . . ?
H66B C66 H66C 109.5 . . ?
Si3 C6 H6A 109.5 . . ?
Si3 C6 H6B 109.5 . . ?
Si3 C6 H6C 109.5 . . ?
H6A C6 H6B 109.5 . . ?
H6A C6 H6C 109.5 . . ?
H6B C6 H6C 109.5 . . ?
C26 C27 H27 120.7 . . ?
C26 C27 C28 118.6(5) . . ?
C28 C27 H27 120.7 . . ?
C40 C41 H41 118.9 . . ?
C42 C41 C40 122.2(6) . . ?
C42 C41 H41 118.9 . . ?
Si3 C7 H7A 109.5 . . ?
Si3 C7 H7B 109.5 . . ?
Si3 C7 H7C 109.5 . . ?
H7A C7 H7B 109.5 . . ?
H7A C7 H7C 109.5 . . ?
H7B C7 H7C 109.5 . . ?
Si1 C29 H29A 109.5 . . ?
Si1 C29 H29B 109.5 . . ?
Si1 C29 H29C 109.5 . . ?
H29A C29 H29B 109.5 . . ?
H29A C29 H29C 109.5 . . ?
H29B C29 H29C 109.5 . . ?
C25 C26 H26 119.3 . . ?
C27 C26 C25 121.4(5) . . ?
C27 C26 H26 119.3 . . ?
C53 C54 H54 119.7 . . ?
C55 C54 H54 119.7 . . ?
C55 C54 C53 120.6(5) . . ?
C52 C53 H53 119.0 . . ?
C54 C53 C52 122.0(5) . . ?
C54 C53 H53 119.0 . . ?
C44 C43 H43 120.4 . . ?
C42 C43 H43 120.4 . . ?
C42 C43 C44 119.2(6) . . ?
C23 C28 H28 119.2 . . ?
C27 C28 C23 121.6(5) . . ?
C27 C28 H28 119.2 . . ?
C43 C44 H44 118.7 . . ?
C43 C44 C45 122.7(6) . . ?
C45 C44 H44 118.7 . . ?
N8 C39 C40 112.9(4) . . ?
N8 C39 H39A 109.0 . . ?
N8 C39 H39B 109.0 . . ?
C40 C39 H39A 109.0 . . ?
C40 C39 H39B 109.0 . . ?
H39A C39 H39B 107.8 . . ?
C57 C56 H56 119.2 . . ?
C55 C56 C57 121.5(5) . . ?
C55 C56 H56 119.2 . . ?
C41 C42 H42 120.3 . . ?
C43 C42 C41 119.4(5) . . ?
C43 C42 H42 120.3 . . ?
O2 C35 H35A 110.7 . . ?
O2 C35 H35B 110.7 . . ?
O2 C35 C36 105.3(5) . . ?
H35A C35 H35B 108.8 . . ?
C36 C35 H35A 110.7 . . ?
C36 C35 H35B 110.7 . . ?
Si6 C68 H68A 109.5 . . ?
Si6 C68 H68B 109.5 . . ?
Si6 C68 H68C 109.5 . . ?
H68A C68 H68B 109.5 . . ?
H68A C68 H68C 109.5 . . ?
H68B C68 H68C 109.5 . . ?
O1 C1 H1A 110.5 . . ?
O1 C1 H1B 110.5 . . ?
O1 C1 C2 105.9(5) . . ?
H1A C1 H1B 108.7 . . ?
C2 C1 H1A 110.5 . . ?
C2 C1 H1B 110.5 . . ?
Si1 C31 H31A 109.5 . . ?
Si1 C31 H31B 109.5 . . ?
Si1 C31 H31C 109.5 . . ?
H31A C31 H31B 109.5 . . ?
H31A C31 H31C 109.5 . . ?
H31B C31 H31C 109.5 . . ?
N6 C45 Dy2 44.7(2) . . ?
N6 C45 C40 120.8(4) . . ?
C40 C45 Dy2 95.3(3) . . ?
C44 C45 Dy2 127.4(4) . . ?
C44 C45 N6 122.0(5) . . ?
C44 C45 C40 117.1(5) . . ?
C54 C55 C56 118.9(5) . . ?
C54 C55 H55 120.5 . . ?
C56 C55 H55 120.5 . . ?
Si5 C46 H46A 109.5 . . ?
Si5 C46 H46B 109.5 . . ?
Si5 C46 H46C 109.5 . . ?
H46A C46 H46B 109.5 . . ?
H46A C46 H46C 109.5 . . ?
H46B C46 H46C 109.5 . . ?
Si2 C32 H32A 109.5 . . ?
Si2 C32 H32B 109.5 . . ?
Si2 C32 H32C 109.5 . . ?
H32A C32 H32B 109.5 . . ?
H32A C32 H32C 109.5 . . ?
H32B C32 H32C 109.5 . . ?
O2 C38 H38A 110.0 . . ?
O2 C38 H38B 110.0 . . ?
O2 C38 C37 108.5(5) . . ?
H38A C38 H38B 108.4 . . ?
C37 C38 H38A 110.0 . . ?
C37 C38 H38B 110.0 . . ?
C35 C36 H36A 111.0 . . ?
C35 C36 H36B 111.0 . . ?
H36A C36 H36B 109.0 . . ?
C37 C36 C35 103.6(5) . . ?
C37 C36 H36A 111.0 . . ?
C37 C36 H36B 111.0 . . ?
C38 C37 H37A 111.0 . . ?
C38 C37 H37B 111.0 . . ?
C36 C37 C38 103.6(5) . . ?
C36 C37 H37A 111.0 . . ?
C36 C37 H37B 111.0 . . ?
H37A C37 H37B 109.0 . . ?
C1 C2 H2A 110.4 . . ?
C1 C2 H2B 110.4 . . ?
H2A C2 H2B 108.6 . . ?
C3 C2 C1 106.6(5) . . ?
C3 C2 H2A 110.4 . . ?
C3 C2 H2B 110.4 . . ?
C4 C3 H3A 110.8 . . ?
C4 C3 H3B 110.8 . . ?
C2 C3 C4 104.5(5) . . ?
C2 C3 H3A 110.8 . . ?
C2 C3 H3B 110.8 . . ?
H3A C3 H3B 108.9 . . ?
Si4 C49 H49A 109.5 . . ?
Si4 C49 H49B 109.5 . . ?
Si4 C49 H49C 109.5 . . ?
H49A C49 H49B 109.5 . . ?
H49A C49 H49C 109.5 . . ?
H49B C49 H49C 109.5 . . ?
Si4 C51 H51A 109.5 . . ?
Si4 C51 H51B 109.5 . . ?
Si4 C51 H51C 109.5 . . ?
H51A C51 H51B 109.5 . . ?
H51A C51 H51C 109.5 . . ?
H51B C51 H51C 109.5 . . ?
Si4 C50 H50A 109.5 . . ?
Si4 C50 H50B 109.5 . . ?
Si4 C50 H50C 109.5 . . ?
H50A C50 H50B 109.5 . . ?
H50A C50 H50C 109.5 . . ?
H50B C50 H50C 109.5 . . ?
Si4 C69 H69A 109.5 . . ?
Si4 C69 H69B 109.5 . . ?
Si4 C69 H69C 109.5 . . ?
H69A C69 H69B 109.5 . . ?
H69A C69 H69C 109.5 . . ?
H69B C69 H69C 109.5 . . ?
Si4 C71 H71A 109.5 . . ?
Si4 C71 H71B 109.5 . . ?
Si4 C71 H71C 109.5 . . ?
H71A C71 H71B 109.5 . . ?
H71A C71 H71C 109.5 . . ?
H71B C71 H71C 109.5 . . ?
Si4 C70 H70A 109.5 . . ?
Si4 C70 H70B 109.5 . . ?
Si4 C70 H70C 109.5 . . ?
H70A C70 H70B 109.5 . . ?
H70A C70 H70C 109.5 . . ?
H70B C70 H70C 109.5 . . ?

loop_
_geom_bond_atom_site_label_1
_geom_bond_atom_site_label_2
_geom_bond_distance
_geom_bond_site_symmetry_2
_geom_bond_publ_flag
Dy1 O1 2.428(3) . ?
Dy1 N4 2.498(4) . ?
Dy1 N1 2.248(4) . ?
Dy1 C8 3.004(4) . ?
Dy1 N3 2.250(3) . ?
Dy1 N2 2.263(4) . ?
Dy2 N8 2.526(4) . ?
Dy2 O2 2.411(4) . ?
Dy2 N7 2.242(4) . ?
Dy2 N5 2.263(4) . ?
Dy2 N6 2.249(4) . ?
Dy2 C45 3.019(5) . ?
Si1 N1 1.720(4) . ?
Si1 C30 1.857(5) . ?
Si1 C29 1.856(5) . ?
Si1 C31 1.870(5) . ?
Si6 N7 1.720(4) . ?
Si6 C67 1.857(5) . ?
Si6 C66 1.857(5) . ?
Si6 C68 1.875(6) . ?
Si2 N2 1.721(4) . ?
Si2 C33 1.865(5) . ?
Si2 C34 1.872(5) . ?
Si2 C32 1.861(5) . ?
Si3 N3 1.714(4) . ?
Si3 C5 1.866(5) . ?
Si3 C6 1.862(5) . ?
Si3 C7 1.863(5) . ?
Si5 N6 1.721(4) . ?
Si5 C48 1.874(5) . ?
Si5 C47 1.867(5) . ?
Si5 C46 1.863(5) . ?
Si4 N5 1.709(4) . ?
Si4 C49 1.824(10) . ?
Si4 C51 1.862(11) . ?
Si4 C50 1.855(11) . ?
Si4 C69 1.895(14) . ?
Si4 C71 1.838(14) . ?
Si4 C70 1.840(14) . ?
O1 C4 1.458(6) . ?
O1 C1 1.448(6) . ?
N4 C22 1.493(6) . ?
N4 C15 1.493(6) . ?
N4 C14 1.491(5) . ?
N8 C59 1.495(6) . ?
N8 C58 1.498(6) . ?
N8 C39 1.498(6) . ?
O2 C35 1.465(6) . ?
O2 C38 1.446(6) . ?
N7 C65 1.419(6) . ?
C59 H59A 0.9900 . ?
C59 H59B 0.9900 . ?
C59 C60 1.515(6) . ?
C24 N1 1.420(5) . ?
C24 C25 1.409(6) . ?
C24 C23 1.411(6) . ?
N5 C52 1.424(6) . ?
C8 N3 1.419(5) . ?
C8 C9 1.396(6) . ?
C8 C13 1.421(6) . ?
C22 H22A 0.9900 . ?
C22 H22B 0.9900 . ?
C22 C23 1.523(6) . ?
C15 H15A 0.9900 . ?
C15 H15B 0.9900 . ?
C15 C16 1.494(6) . ?
N2 C21 1.420(6) . ?
C9 H9 0.9500 . ?
C9 C10 1.388(7) . ?
C21 C16 1.408(7) . ?
C21 C20 1.402(7) . ?
C64 H64 0.9500 . ?
C64 C65 1.408(6) . ?
C64 C63 1.374(7) . ?
C10 H10 0.9500 . ?
C10 C11 1.371(7) . ?
C16 C17 1.396(7) . ?
N6 C45 1.404(6) . ?
C25 H25 0.9500 . ?
C25 C26 1.374(7) . ?
C17 H17 0.9500 . ?
C17 C18 1.388(7) . ?
C57 C58 1.497(7) . ?
C57 C52 1.411(7) . ?
C57 C56 1.390(7) . ?
C62 H62 0.9500 . ?
C62 C63 1.374(8) . ?
C62 C61 1.392(8) . ?
C20 H20 0.9500 . ?
C20 C19 1.380(7) . ?
C67 H67A 0.9800 . ?
C67 H67B 0.9800 . ?
C67 H67C 0.9800 . ?
C12 H12 0.9500 . ?
C12 C13 1.379(6) . ?
C12 C11 1.398(6) . ?
C14 H14A 0.9900 . ?
C14 H14B 0.9900 . ?
C14 C13 1.513(6) . ?
C48 H48A 0.9800 . ?
C48 H48B 0.9800 . ?
C48 H48C 0.9800 . ?
C33 H33A 0.9800 . ?
C33 H33B 0.9800 . ?
C33 H33C 0.9800 . ?
C19 H19 0.9500 . ?
C19 C18 1.380(7) . ?
C65 C60 1.399(6) . ?
C5 H5A 0.9800 . ?
C5 H5B 0.9800 . ?
C5 H5C 0.9800 . ?
C63 H63 0.9500 . ?
C23 C28 1.388(6) . ?
C34 H34A 0.9800 . ?
C34 H34B 0.9800 . ?
C34 H34C 0.9800 . ?
C60 C61 1.407(6) . ?
C58 H58A 0.9900 . ?
C58 H58B 0.9900 . ?
C11 H11 0.9500 . ?
C52 C53 1.404(7) . ?
C4 H4A 0.9900 . ?
C4 H4B 0.9900 . ?
C4 C3 1.496(8) . ?
C30 H30A 0.9800 . ?
C30 H30B 0.9800 . ?
C30 H30C 0.9800 . ?
C40 C41 1.388(7) . ?
C40 C39 1.498(7) . ?
C40 C45 1.416(7) . ?
C18 H18 0.9500 . ?
C47 H47A 0.9800 . ?
C47 H47B 0.9800 . ?
C47 H47C 0.9800 . ?
C61 H61 0.9500 . ?
C66 H66A 0.9800 . ?
C66 H66B 0.9800 . ?
C66 H66C 0.9800 . ?
C6 H6A 0.9800 . ?
C6 H6B 0.9800 . ?
C6 H6C 0.9800 . ?
C27 H27 0.9500 . ?
C27 C26 1.369(8) . ?
C27 C28 1.383(7) . ?
C41 H41 0.9500 . ?
C41 C42 1.387(8) . ?
C7 H7A 0.9800 . ?
C7 H7B 0.9800 . ?
C7 H7C 0.9800 . ?
C29 H29A 0.9800 . ?
C29 H29B 0.9800 . ?
C29 H29C 0.9800 . ?
C26 H26 0.9500 . ?
C54 H54 0.9500 . ?
C54 C53 1.377(7) . ?
C54 C55 1.371(7) . ?
C53 H53 0.9500 . ?
C43 H43 0.9500 . ?
C43 C44 1.398(7) . ?
C43 C42 1.376(8) . ?
C28 H28 0.9500 . ?
C44 H44 0.9500 . ?
C44 C45 1.401(7) . ?
C39 H39A 0.9900 . ?
C39 H39B 0.9900 . ?
C56 H56 0.9500 . ?
C56 C55 1.388(7) . ?
C42 H42 0.9500 . ?
C35 H35A 0.9900 . ?
C35 H35B 0.9900 . ?
C35 C36 1.493(9) . ?
C68 H68A 0.9800 . ?
C68 H68B 0.9800 . ?
C68 H68C 0.9800 . ?
C1 H1A 0.9900 . ?
C1 H1B 0.9900 . ?
C1 C2 1.501(8) . ?
C31 H31A 0.9800 . ?
C31 H31B 0.9800 . ?
C31 H31C 0.9800 . ?
C55 H55 0.9500 . ?
C46 H46A 0.9800 . ?
C46 H46B 0.9800 . ?
C46 H46C 0.9800 . ?
C32 H32A 0.9800 . ?
C32 H32B 0.9800 . ?
C32 H32C 0.9800 . ?
C38 H38A 0.9900 . ?
C38 H38B 0.9900 . ?
C38 C37 1.497(8) . ?
C36 H36A 0.9900 . ?
C36 H36B 0.9900 . ?
C36 C37 1.493(8) . ?
C37 H37A 0.9900 . ?
C37 H37B 0.9900 . ?
C2 H2A 0.9900 . ?
C2 H2B 0.9900 . ?
C2 C3 1.436(9) . ?
C3 H3A 0.9900 . ?
C3 H3B 0.9900 . ?
C49 H49A 0.9800 . ?
C49 H49B 0.9800 . ?
C49 H49C 0.9800 . ?
C51 H51A 0.9800 . ?
C51 H51B 0.9800 . ?
C51 H51C 0.9800 . ?
C50 H50A 0.9800 . ?
C50 H50B 0.9800 . ?
C50 H50C 0.9800 . ?
C69 H69A 0.9800 . ?
C69 H69B 0.9800 . ?
C69 H69C 0.9800 . ?
C71 H71A 0.9800 . ?
C71 H71B 0.9800 . ?
C71 H71C 0.9800 . ?
C70 H70A 0.9800 . ?
C70 H70B 0.9800 . ?
C70 H70C 0.9800 . ?

loop_
_geom_torsion_atom_site_label_1
_geom_torsion_atom_site_label_2
_geom_torsion_atom_site_label_3
_geom_torsion_atom_site_label_4
_geom_torsion
_geom_torsion_site_symmetry_1
_geom_torsion_site_symmetry_2
_geom_torsion_site_symmetry_3
_geom_torsion_site_symmetry_4
_geom_torsion_publ_flag
Dy1 O1 C4 C3 151.2(4) . . . . ?
Dy1 O1 C1 C2 -168.7(4) . . . . ?
Dy1 N4 C22 C23 50.2(4) . . . . ?
Dy1 N4 C15 C16 55.2(5) . . . . ?
Dy1 N4 C14 C13 50.1(4) . . . . ?
Dy1 C8 N3 Si3 -173.8(4) . . . . ?
Dy1 C8 C9 C10 120.5(4) . . . . ?
Dy1 C8 C13 C12 -134.7(4) . . . . ?
Dy1 C8 C13 C14 44.4(4) . . . . ?
Dy1 N2 C21 C16 59.8(5) . . . . ?
Dy1 N2 C21 C20 -120.3(4) . . . . ?
Dy2 N8 C59 C60 51.0(4) . . . . ?
Dy2 N8 C58 C57 55.2(5) . . . . ?
Dy2 N8 C39 C40 49.6(5) . . . . ?
Dy2 O2 C35 C36 148.8(4) . . . . ?
Dy2 O2 C38 C37 -169.0(4) . . . . ?
Dy2 N7 C65 C64 -115.9(4) . . . . ?
Dy2 N7 C65 C60 62.2(5) . . . . ?
Dy2 N5 C52 C57 62.1(5) . . . . ?
Dy2 N5 C52 C53 -115.9(4) . . . . ?
Dy2 N6 C45 C40 63.2(5) . . . . ?
Dy2 N6 C45 C44 -112.8(5) . . . . ?
Si6 N7 C65 C64 72.6(5) . . . . ?
Si6 N7 C65 C60 -109.3(4) . . . . ?
Si2 N2 C21 C16 -133.3(4) . . . . ?
Si2 N2 C21 C20 46.6(6) . . . . ?
Si5 N6 C45 Dy2 -172.1(4) . . . . ?
Si5 N6 C45 C40 -108.8(5) . . . . ?
Si5 N6 C45 C44 75.2(6) . . . . ?
Si4 N5 C52 C57 -117.5(4) . . . . ?
Si4 N5 C52 C53 64.5(6) . . . . ?
O1 C4 C3 C2 31.1(7) . . . . ?
O1 C1 C2 C3 16.1(8) . . . . ?
N4 C22 C23 C24 -72.4(5) . . . . ?
N4 C22 C23 C28 110.7(5) . . . . ?
N4 C15 C16 C21 -73.9(6) . . . . ?
N4 C15 C16 C17 110.1(5) . . . . ?
N4 C14 C13 C8 -72.8(5) . . . . ?
N4 C14 C13 C12 106.3(5) . . . . ?
N8 C59 C60 C65 -71.3(6) . . . . ?
N8 C59 C60 C61 111.9(5) . . . . ?
O2 C35 C36 C37 34.6(6) . . . . ?
O2 C38 C37 C36 18.1(7) . . . . ?
N7 C65 C60 C59 5.1(7) . . . . ?
N7 C65 C60 C61 -178.2(4) . . . . ?
C59 N8 C58 C57 -65.8(5) . . . . ?
C59 N8 C39 C40 171.5(4) . . . . ?
C59 C60 C61 C62 177.1(5) . . . . ?
C24 C25 C26 C27 -0.9(8) . . . . ?
C24 C23 C28 C27 -0.1(7) . . . . ?
N1 C24 C25 C26 176.3(4) . . . . ?
N1 C24 C23 C22 7.4(6) . . . . ?
N1 C24 C23 C28 -175.8(4) . . . . ?
N5 C52 C53 C54 178.2(5) . . . . ?
C8 C9 C10 C11 -0.4(7) . . . . ?
N3 C8 C9 C10 175.8(4) . . . . ?
N3 C8 C13 C12 -175.1(4) . . . . ?
N3 C8 C13 C14 4.0(6) . . . . ?
C22 N4 C15 C16 -65.6(5) . . . . ?
C22 N4 C14 C13 172.2(4) . . . . ?
C22 C23 C28 C27 176.7(4) . . . . ?
C15 N4 C22 C23 169.8(4) . . . . ?
C15 N4 C14 C13 -69.4(5) . . . . ?
C15 C16 C17 C18 174.9(5) . . . . ?
N2 C21 C16 C15 5.1(7) . . . . ?
N2 C21 C16 C17 -178.9(4) . . . . ?
N2 C21 C20 C19 179.9(4) . . . . ?
C9 C8 N3 Dy1 -112.1(4) . . . . ?
C9 C8 N3 Si3 74.0(5) . . . . ?
C9 C8 C13 C12 2.1(6) . . . . ?
C9 C8 C13 C14 -178.8(4) . . . . ?
C9 C10 C11 C12 1.4(7) . . . . ?
C21 C16 C17 C18 -1.1(7) . . . . ?
C21 C20 C19 C18 -1.0(8) . . . . ?
C64 C65 C60 C59 -176.8(4) . . . . ?
C64 C65 C60 C61 0.0(7) . . . . ?
C16 C21 C20 C19 -0.1(7) . . . . ?
C16 C17 C18 C19 0.0(8) . . . . ?
C25 C24 N1 Dy1 -117.9(4) . . . . ?
C25 C24 N1 Si1 71.6(5) . . . . ?
C25 C24 C23 C22 -175.1(4) . . . . ?
C25 C24 C23 C28 1.7(6) . . . . ?
C57 C52 C53 C54 0.1(7) . . . . ?
C57 C56 C55 C54 -0.5(8) . . . . ?
C20 C21 C16 C15 -174.8(4) . . . . ?
C20 C21 C16 C17 1.1(7) . . . . ?
C20 C19 C18 C17 1.0(8) . . . . ?
C67 Si6 N7 Dy2 13.5(3) . . . . ?
C67 Si6 N7 C65 -176.5(3) . . . . ?
C14 N4 C22 C23 -71.5(5) . . . . ?
C14 N4 C15 C16 175.4(4) . . . . ?
C48 Si5 N6 Dy2 15.8(3) . . . . ?
C48 Si5 N6 C45 -174.1(4) . . . . ?
C33 Si2 N2 Dy1 -47.6(3) . . . . ?
C33 Si2 N2 C21 147.3(4) . . . . ?
C65 C64 C63 C62 -0.3(8) . . . . ?
C65 C60 C61 C62 0.4(7) . . . . ?
C5 Si3 N3 Dy1 14.6(3) . . . . ?
C5 Si3 N3 C8 -173.2(3) . . . . ?
C63 C64 C65 N7 178.2(4) . . . . ?
C63 C64 C65 C60 0.0(7) . . . . ?
C63 C62 C61 C60 -0.7(8) . . . . ?
C23 C24 N1 Dy1 59.5(5) . . . . ?
C23 C24 N1 Si1 -111.0(4) . . . . ?
C23 C24 C25 C26 -1.3(7) . . . . ?
C13 C8 N3 Dy1 64.9(4) . . . . ?
C13 C8 N3 Si3 -108.9(4) . . . . ?
C13 C8 C9 C10 -1.4(7) . . . . ?
C13 C12 C11 C10 -0.7(7) . . . . ?
C34 Si2 N2 Dy1 72.0(3) . . . . ?
C34 Si2 N2 C21 -93.1(4) . . . . ?
C58 N8 C59 C60 171.0(4) . . . . ?
C58 N8 C39 C40 -69.7(5) . . . . ?
C58 C57 C52 N5 3.9(7) . . . . ?
C58 C57 C52 C53 -177.9(4) . . . . ?
C58 C57 C56 C55 178.2(5) . . . . ?
C11 C12 C13 C8 -1.0(7) . . . . ?
C11 C12 C13 C14 179.9(4) . . . . ?
C52 C57 C58 N8 -73.7(6) . . . . ?
C52 C57 C56 C55 0.5(8) . . . . ?
C4 O1 C1 C2 3.8(6) . . . . ?
C30 Si1 N1 Dy1 16.0(3) . . . . ?
C30 Si1 N1 C24 -175.3(4) . . . . ?
C40 C41 C42 C43 -1.0(10) . . . . ?
C47 Si5 N6 Dy2 134.9(3) . . . . ?
C47 Si5 N6 C45 -55.0(4) . . . . ?
C61 C62 C63 C64 0.7(8) . . . . ?
C66 Si6 N7 Dy2 -105.8(3) . . . . ?
C66 Si6 N7 C65 64.2(4) . . . . ?
C6 Si3 N3 Dy1 133.1(3) . . . . ?
C6 Si3 N3 C8 -54.7(4) . . . . ?
C41 C40 C39 N8 108.1(6) . . . . ?
C41 C40 C45 Dy2 -136.2(5) . . . . ?
C41 C40 C45 N6 -175.3(5) . . . . ?
C41 C40 C45 C44 0.9(8) . . . . ?
C7 Si3 N3 Dy1 -103.9(3) . . . . ?
C7 Si3 N3 C8 68.3(4) . . . . ?
C29 Si1 N1 Dy1 -104.2(3) . . . . ?
C29 Si1 N1 C24 64.5(4) . . . . ?
C26 C27 C28 C23 -2.1(7) . . . . ?
C53 C54 C55 C56 0.4(8) . . . . ?
C43 C44 C45 Dy2 120.3(6) . . . . ?
C43 C44 C45 N6 175.0(5) . . . . ?
C43 C44 C45 C40 -1.2(8) . . . . ?
C28 C27 C26 C25 2.5(8) . . . . ?
C44 C43 C42 C41 0.7(10) . . . . ?
C39 N8 C59 C60 -70.2(5) . . . . ?
C39 N8 C58 C57 174.8(4) . . . . ?
C39 C40 C41 C42 178.3(5) . . . . ?
C39 C40 C45 Dy2 45.6(5) . . . . ?
C39 C40 C45 N6 6.5(7) . . . . ?
C39 C40 C45 C44 -177.3(5) . . . . ?
C56 C57 C58 N8 108.6(5) . . . . ?
C56 C57 C52 N5 -178.4(4) . . . . ?
C56 C57 C52 C53 -0.2(7) . . . . ?
C42 C43 C44 C45 0.4(9) . . . . ?
C35 O2 C38 C37 3.3(7) . . . . ?
C35 C36 C37 C38 -31.8(7) . . . . ?
C68 Si6 N7 Dy2 132.7(3) . . . . ?
C68 Si6 N7 C65 -57.3(4) . . . . ?
C1 O1 C4 C3 -21.4(6) . . . . ?
C1 C2 C3 C4 -29.0(8) . . . . ?
C31 Si1 N1 Dy1 135.7(3) . . . . ?
C31 Si1 N1 C24 -55.6(4) . . . . ?
C45 C40 C41 C42 0.2(9) . . . . ?
C45 C40 C39 N8 -73.8(6) . . . . ?
C55 C54 C53 C52 -0.2(8) . . . . ?
C46 Si5 N6 Dy2 -104.8(3) . . . . ?
C46 Si5 N6 C45 65.3(4) . . . . ?
C32 Si2 N2 Dy1 -164.7(3) . . . . ?
C32 Si2 N2 C21 30.2(4) . . . . ?
C38 O2 C35 C36 -23.6(6) . . . . ?
C49 Si4 N5 Dy2 126.8(6) . . . . ?
C49 Si4 N5 C52 -53.6(7) . . . . ?
C51 Si4 N5 Dy2 -111.1(6) . . . . ?
C51 Si4 N5 C52 68.4(7) . . . . ?
C50 Si4 N5 Dy2 4.1(6) . . . . ?
C50 Si4 N5 C52 -176.4(6) . . . . ?
C69 Si4 N5 Dy2 83.4(7) . . . . ?
C69 Si4 N5 C52 -97.0(8) . . . . ?
C71 Si4 N5 Dy2 -153.3(7) . . . . ?
C71 Si4 N5 C52 26.2(8) . . . . ?
C70 Si4 N5 Dy2 -32.2(7) . . . . ?
C70 Si4 N5 C52 147.4(7) . . . . ?

loop_
_twin_individual_id
_twin_individual_mass_fraction_refined
1 0.876(5)
2 0.124(5)
